data_2204403
loop_
_publ_author_name
'Erdem, Talip Kaya'
Atalay,\,Sehriman
'Akdemir, Nesuhi'
'A\<gar, Erbil'
'Kantar, Cihan'

_publ_section_title
;
 4-(2-Methoxy-4-methylphenoxy)phthalonitrile
;
_journal_issue 10
_journal_name_full 'Acta Crystallographica Section E'
_journal_page_first o1849
_journal_page_last o1850
_journal_paper_doi 10.1107/S160053680401894X
_journal_volume 60
_journal_year 2004
_chemical_formula_iupac 'C16 H12 N2 O2'
_chemical_formula_moiety 'C16 H12 N2 O2'
_chemical_formula_sum 'C16 H12 N2 O2'
_chemical_formula_weight 264.28
_chemical_name_systematic ?
_space_group_IT_number 61
_symmetry_cell_setting orthorhombic
_symmetry_space_group_name_Hall '-P 2ac 2ab'
_symmetry_space_group_name_H-M 'P b c a'
_atom_sites_solution_hydrogens geom
_atom_sites_solution_primary direct
_atom_sites_solution_secondary difmap
_cell_angle_alpha 90.00
_cell_angle_beta 90.00
_cell_angle_gamma 90.00
_cell_formula_units_Z 8
_cell_length_a 8.2319(5)
_cell_length_b 22.7570(15)
_cell_length_c 14.6764(8)
_cell_measurement_reflns_used 18160
_cell_measurement_temperature 293(2)
_cell_measurement_theta_max 27.17
_cell_measurement_theta_min 1.39
_cell_volume 2749.4(3)
_computing_cell_refinement X-AREA
_computing_data_collection 'X-AREA (Stoe & Cie, 2002)'
_computing_data_reduction 'X-RED32 (Stoe & Cie, 2002)'
_computing_molecular_graphics 'ORTEPIII (Burnett & Johnson, 1996)'
_computing_publication_material 'WinGX (Farrugia, 1999) and PARST (Nardelli, 1995)'
_computing_structure_refinement 'SHELXL97 (Sheldrick, 1997)'
_computing_structure_solution 'SHELXS97 (Sheldrick, 1997)'
_diffrn_ambient_temperature 293(2)
_diffrn_detector_area_resol_mean 6.67
_diffrn_measured_fraction_theta_full 1.000
_diffrn_measured_fraction_theta_max 1.000
_diffrn_measurement_device_type 'Stoe IPDS-II'
_diffrn_measurement_method '\w scans'
_diffrn_radiation_monochromator graphite
_diffrn_radiation_source 'fine-focus sealed tube'
_diffrn_radiation_type MoK\a
_diffrn_radiation_wavelength 0.71073
_diffrn_reflns_av_R_equivalents 0.1095
_diffrn_reflns_av_sigmaI/netI 0.0524
_diffrn_reflns_limit_h_max 10
_diffrn_reflns_limit_h_min -10
_diffrn_reflns_limit_k_max 28
_diffrn_reflns_limit_k_min -28
_diffrn_reflns_limit_l_max 18
_diffrn_reflns_limit_l_min -16
_diffrn_reflns_number 18348
_diffrn_reflns_theta_full 25.99
_diffrn_reflns_theta_max 25.99
_diffrn_reflns_theta_min 1.79
_diffrn_standards_number 0
_exptl_absorpt_coefficient_mu 0.086
_exptl_absorpt_correction_T_max 0.9895
_exptl_absorpt_correction_T_min 0.9431
_exptl_absorpt_correction_type integration
_exptl_absorpt_process_details '(X-RED32; Stoe & Cie, 2002)'
_exptl_crystal_colour colorless
_exptl_crystal_density_diffrn 1.277
_exptl_crystal_density_method 'not measured'
_exptl_crystal_description plate
_exptl_crystal_F_000 1104
_exptl_crystal_size_max 0.800
_exptl_crystal_size_mid 0.480
_exptl_crystal_size_min 0.120
_refine_diff_density_max 0.180
_refine_diff_density_min -0.146
_refine_ls_extinction_coef 0.0125(12)
_refine_ls_extinction_expression Fc^*^=kFc[1+0.001xFc^2^\l^3^/sin(2\q)]^-1/4^
_refine_ls_extinction_method SHELXL97
_refine_ls_goodness_of_fit_ref 0.905
_refine_ls_hydrogen_treatment constr
_refine_ls_matrix_type full
_refine_ls_number_parameters 182
_refine_ls_number_reflns 2697
_refine_ls_number_restraints 0
_refine_ls_restrained_S_all 0.905
_refine_ls_R_factor_all 0.0641
_refine_ls_R_factor_gt 0.0432
_refine_ls_shift/su_max 0.003
_refine_ls_shift/su_mean 0.000
_refine_ls_structure_factor_coef Fsqd
_refine_ls_weighting_details 'calc w=1/[\s^2^(Fo^2^)+(0.0722P)^2^] where P=(Fo^2^+2Fc^2^)/3'
_refine_ls_weighting_scheme calc
_refine_ls_wR_factor_gt 0.1077
_refine_ls_wR_factor_ref 0.1172
_reflns_number_gt 1818
_reflns_number_total 2697
_reflns_threshold_expression I>2\s(I)
_cod_data_source_file wn6271.cif
_cod_data_source_block I
_cod_database_code 2204403
_cod_database_fobs_code 2204403

loop_
_symmetry_equiv_pos_as_xyz
'x, y, z'
'-x+1/2, -y, z+1/2'
'x+1/2, -y+1/2, -z'
'-x, y+1/2, -z+1/2'
'-x, -y, -z'
'x-1/2, y, -z-1/2'
'-x-1/2, y-1/2, z'
'x, -y-1/2, z-1/2'

loop_
_atom_site_label
_atom_site_fract_x
_atom_site_fract_y
_atom_site_fract_z
_atom_site_U_iso_or_equiv
_atom_site_adp_type
_atom_site_calc_flag
_atom_site_refinement_flags
_atom_site_occupancy
_atom_site_type_symbol
C11 -0.1308(2) 0.24270(7) 0.17069(13) 0.0687(5) Uani d . 1 C
H11 -0.1746 0.2179 0.1267 0.082 Uiso calc R 1 H
C10 -0.0423(2) 0.29134(7) 0.14412(13) 0.0681(5) Uani d . 1 C
H10 -0.0240 0.2987 0.0826 0.082 Uiso calc R 1 H
C16 -0.2426(2) 0.17525(7) 0.28957(16) 0.0803(6) Uani d . 1 C
H16A -0.2488 0.1736 0.3548 0.121 Uiso calc R 1 H
H16B -0.1844 0.1416 0.2674 0.121 Uiso calc R 1 H
H16C -0.3503 0.1754 0.2645 0.121 Uiso calc R 1 H
C12 -0.15481(18) 0.23066(6) 0.26119(13) 0.0603(4) Uani d . 1 C
C9 0.01844(17) 0.32862(6) 0.20885(12) 0.0554(4) Uani d . 1 C
O1 0.12490(12) 0.37367(4) 0.18365(9) 0.0644(3) Uani d . 1 O
C13 -0.09449(19) 0.26892(7) 0.32545(12) 0.0622(4) Uani d . 1 C
H13 -0.1115 0.2612 0.3869 0.075 Uiso calc R 1 H
C6 0.18283(17) 0.46790(6) 0.13533(11) 0.0528(4) Uani d . 1 C
H6 0.2921 0.4576 0.1366 0.063 Uiso calc R 1 H
C14 -0.00864(18) 0.31886(6) 0.30008(12) 0.0567(4) Uani d . 1 C
C7 0.06508(17) 0.42713(6) 0.15951(10) 0.0493(3) Uani d . 1 C
C5 0.13720(18) 0.52356(6) 0.10950(11) 0.0537(4) Uani d . 1 C
H5 0.2160 0.5510 0.0936 0.064 Uiso calc R 1 H
C8 -0.09738(17) 0.44113(6) 0.15837(10) 0.0516(4) Uani d . 1 C
H8 -0.1753 0.4136 0.1750 0.062 Uiso calc R 1 H
O2 0.05324(16) 0.35989(6) 0.35821(9) 0.0788(4) Uani d . 1 O
C4 -0.02505(18) 0.53895(6) 0.10709(10) 0.0497(4) Uani d . 1 C
C3 -0.14265(17) 0.49746(6) 0.13171(10) 0.0501(4) Uani d . 1 C
C1 -0.0726(2) 0.59665(7) 0.07771(11) 0.0573(4) Uani d . 1 C
C15 0.0322(4) 0.35043(13) 0.45241(17) 0.1157(9) Uani d . 1 C
H15A 0.0810 0.3822 0.4857 0.174 Uiso calc R 1 H
H15B 0.0831 0.3141 0.4694 0.174 Uiso calc R 1 H
H15C -0.0816 0.3486 0.4662 0.174 Uiso calc R 1 H
C2 -0.3110(2) 0.51361(7) 0.12917(13) 0.0649(5) Uani d . 1 C
N1 -0.1087(2) 0.64250(6) 0.05374(11) 0.0780(5) Uani d . 1 N
N2 -0.44391(19) 0.52754(8) 0.12662(16) 0.0973(6) Uani d . 1 N

loop_
_atom_site_aniso_label
_atom_site_aniso_U_11
_atom_site_aniso_U_22
_atom_site_aniso_U_33
_atom_site_aniso_U_12
_atom_site_aniso_U_13
_atom_site_aniso_U_23
C11 0.0762(11) 0.0536(9) 0.0763(12) -0.0075(8) -0.0057(9) -0.0001(8)
C10 0.0746(11) 0.0633(10) 0.0666(11) -0.0055(8) -0.0023(9) 0.0084(8)
C16 0.0733(11) 0.0527(10) 0.1150(16) -0.0067(8) -0.0017(11) 0.0199(10)
C12 0.0524(8) 0.0447(8) 0.0839(12) 0.0022(6) -0.0025(8) 0.0100(8)
C9 0.0481(8) 0.0446(8) 0.0734(11) -0.0003(6) 0.0015(7) 0.0101(7)
O1 0.0520(6) 0.0504(6) 0.0909(9) -0.0018(4) 0.0025(5) 0.0164(6)
C13 0.0595(9) 0.0569(9) 0.0702(11) -0.0001(7) 0.0019(8) 0.0116(8)
C6 0.0455(7) 0.0526(8) 0.0602(9) -0.0048(6) 0.0026(6) -0.0015(7)
C14 0.0510(8) 0.0497(8) 0.0694(10) -0.0006(6) -0.0009(7) 0.0023(7)
C7 0.0502(7) 0.0453(7) 0.0524(8) -0.0036(6) -0.0001(6) 0.0026(6)
C5 0.0543(8) 0.0480(8) 0.0588(9) -0.0120(6) 0.0065(7) -0.0008(6)
C8 0.0506(8) 0.0462(7) 0.0580(9) -0.0088(6) 0.0026(6) 0.0041(6)
O2 0.0841(8) 0.0753(8) 0.0769(9) -0.0205(6) 0.0017(7) -0.0106(6)
C4 0.0578(8) 0.0425(7) 0.0489(8) -0.0056(6) 0.0030(6) -0.0012(6)
C3 0.0490(8) 0.0495(8) 0.0517(8) -0.0032(6) 0.0003(6) 0.0002(6)
C1 0.0663(9) 0.0492(8) 0.0564(9) -0.0037(7) 0.0050(7) -0.0015(7)
C15 0.142(2) 0.132(2) 0.0729(14) -0.0373(17) 0.0049(14) -0.0211(14)
C2 0.0554(9) 0.0573(9) 0.0820(12) -0.0045(7) 0.0021(8) 0.0127(8)
N1 0.0998(12) 0.0535(8) 0.0808(11) 0.0061(8) 0.0068(9) 0.0073(7)
N2 0.0537(9) 0.0884(11) 0.1499(19) 0.0018(8) 0.0008(9) 0.0303(11)

loop_
_atom_type_symbol
_atom_type_description
_atom_type_scat_dispersion_real
_atom_type_scat_dispersion_imag
_atom_type_scat_source
C C 0.0033 0.0016 'International Tables Vol C Tables 4.2.6.8 and 6.1.1.4'
H H 0.0000 0.0000 'International Tables Vol C Tables 4.2.6.8 and 6.1.1.4'
N N 0.0061 0.0033 'International Tables Vol C Tables 4.2.6.8 and 6.1.1.4'
O O 0.0106 0.0060 'International Tables Vol C Tables 4.2.6.8 and 6.1.1.4'

loop_
_geom_angle_atom_site_label_1
_geom_angle_atom_site_label_2
_geom_angle_atom_site_label_3
_geom_angle
_geom_angle_publ_flag
C12 C11 C10 120.64(17) ?
C12 C11 H11 119.7 ?
C10 C11 H11 119.7 ?
C9 C10 C11 119.57(17) ?
C9 C10 H10 120.2 ?
C11 C10 H10 120.2 ?
C12 C16 H16A 109.5 ?
C12 C16 H16B 109.5 ?
H16A C16 H16B 109.5 ?
C12 C16 H16C 109.5 ?
H16A C16 H16C 109.5 ?
H16B C16 H16C 109.5 ?
C11 C12 C13 119.06(15) ?
C11 C12 C16 120.17(17) ?
C13 C12 C16 120.75(17) ?
C10 C9 C14 121.11(14) ?
C10 C9 O1 119.99(15) ?
C14 C9 O1 118.51(14) ?
C7 O1 C9 119.87(11) y
C12 C13 C14 121.16(17) ?
C12 C13 H13 119.4 ?
C14 C13 H13 119.4 ?
C5 C6 C7 119.71(14) ?
C5 C6 H6 120.1 ?
C7 C6 H6 120.1 ?
O2 C14 C9 115.97(14) ?
O2 C14 C13 125.64(16) ?
C9 C14 C13 118.40(15) ?
O1 C7 C8 124.26(12) ?
O1 C7 C6 114.32(13) ?
C8 C7 C6 121.42(13) ?
C6 C5 C4 120.33(13) ?
C6 C5 H5 119.8 ?
C4 C5 H5 119.8 ?
C7 C8 C3 118.52(13) ?
C7 C8 H8 120.7 ?
C3 C8 H8 120.7 ?
C14 O2 C15 117.58(15) y
C5 C4 C3 119.42(13) ?
C5 C4 C1 120.21(13) ?
C3 C4 C1 120.36(13) ?
C8 C3 C4 120.59(13) ?
C8 C3 C2 120.15(13) ?
C4 C3 C2 119.26(13) ?
N1 C1 C4 179.13(19) ?
O2 C15 H15A 109.5 ?
O2 C15 H15B 109.5 ?
H15A C15 H15B 109.5 ?
O2 C15 H15C 109.5 ?
H15A C15 H15C 109.5 ?
H15B C15 H15C 109.5 ?
N2 C2 C3 178.62(18) ?

loop_
_geom_bond_atom_site_label_1
_geom_bond_atom_site_label_2
_geom_bond_distance
_geom_bond_publ_flag
C11 C12 1.370(2) ?
C11 C10 1.382(2) ?
C11 H11 0.9300 ?
C10 C9 1.368(2) ?
C10 H10 0.9300 ?
C16 C12 1.512(2) ?
C16 H16A 0.9600 ?
C16 H16B 0.9600 ?
C16 H16C 0.9600 ?
C12 C13 1.376(2) ?
C9 C14 1.375(2) ?
C9 O1 1.3985(17) y
O1 C7 1.3595(17) y
C13 C14 1.389(2) ?
C13 H13 0.9300 ?
C6 C5 1.374(2) ?
C6 C7 1.388(2) ?
C6 H6 0.9300 ?
C14 O2 1.3636(19) y
C7 C8 1.375(2) ?
C5 C4 1.381(2) ?
C5 H5 0.9300 ?
C8 C3 1.3911(19) ?
C8 H8 0.9300 ?
O2 C15 1.410(3) y
C4 C3 1.3997(19) ?
C4 C1 1.437(2) ?
C3 C2 1.434(2) ?
C1 N1 1.140(2) y
C15 H15A 0.9600 ?
C15 H15B 0.9600 ?
C15 H15C 0.9600 ?
C2 N2 1.140(2) y

loop_
_geom_hbond_atom_site_label_D
_geom_hbond_atom_site_label_H
_geom_hbond_atom_site_label_A
_geom_hbond_site_symmetry_A
_geom_hbond_distance_DH
_geom_hbond_distance_HA
_geom_hbond_distance_DA
_geom_hbond_angle_DHA
C8 H8 O2 6_556 0.93 2.59 3.4276(18) 150
C16 H16C Cg2 6_556 0.96 2.99 3.6114(18) 124

loop_
_geom_torsion_atom_site_label_1
_geom_torsion_atom_site_label_2
_geom_torsion_atom_site_label_3
_geom_torsion_atom_site_label_4
_geom_torsion
C12 C11 C10 C9 -1.7(3)
C10 C11 C12 C13 2.4(3)
C10 C11 C12 C16 -176.04(16)
C11 C10 C9 C14 -0.7(2)
C11 C10 C9 O1 172.00(15)
C10 C9 O1 C7 89.45(18)
C14 C9 O1 C7 -97.67(17)
C11 C12 C13 C14 -0.8(2)
C16 C12 C13 C14 177.68(15)
C10 C9 C14 O2 -177.98(14)
O1 C9 C14 O2 9.2(2)
C10 C9 C14 C13 2.3(2)
O1 C9 C14 C13 -170.52(13)
C12 C13 C14 O2 178.73(15)
C12 C13 C14 C9 -1.6(2)
C9 O1 C7 C8 0.4(2)
C9 O1 C7 C6 -179.54(14)
C5 C6 C7 O1 179.93(14)
C5 C6 C7 C8 -0.1(2)
C7 C6 C5 C4 -0.3(2)
O1 C7 C8 C3 -179.60(14)
C6 C7 C8 C3 0.4(2)
C9 C14 O2 C15 -178.08(19)
C13 C14 O2 C15 1.6(3)
C6 C5 C4 C3 0.4(2)
C6 C5 C4 C1 -178.31(15)
C7 C8 C3 C4 -0.3(2)
C7 C8 C3 C2 179.67(15)
C5 C4 C3 C8 0.0(2)
C1 C4 C3 C8 178.64(14)
C5 C4 C3 C2 179.96(15)
C1 C4 C3 C2 -1.4(2)
C5 C4 C1 N1 27(14)
C3 C4 C1 N1 -152(14)
C8 C3 C2 N2 18E1(10)
C4 C3 C2 N2 -1(10)

loop_
_cod_related_entry_id
_cod_related_entry_database
_cod_related_entry_code
1 ChemSpider 21130386
